data_9009350
loop_
_publ_author_name
'Leavens, P. B.'
'Rheingold, A. L.'

_publ_section_title
;Crystal structures of gordonite, MgAl2(PO4)2(OH)2(H2O)6*2H2O, and its Mn
 analog
;
_journal_name_full 'Neues Jahrbuch fur Mineralogie, Monatshefte'
_journal_page_first 265
_journal_page_last 270
_journal_volume 1988
_journal_year 1988
_chemical_formula_sum 'Al2 H18 Mn O18 P2'
_chemical_name_mineral Mangangordonite
_space_group_IT_number 2
_symmetry_space_group_name_Hall '-P 1'
_symmetry_space_group_name_H-M 'P -1'
_cell_angle_alpha 105.44
_cell_angle_beta 113.07
_cell_angle_gamma 78.69
_cell_formula_units_Z 1
_cell_length_a 5.257
_cell_length_b 10.363
_cell_length_c 7.040
_cell_volume 338.294
_database_code_amcsd 0014828
_exptl_crystal_density_diffrn 2.341
_cod_original_formula_sum 'Mn Al2 P2 O18 H18'
_cod_database_code 9009350

loop_
_space_group_symop_operation_xyz
x,y,z
-x,-y,-z

loop_
_atom_site_aniso_label
_atom_site_aniso_U_11
_atom_site_aniso_U_22
_atom_site_aniso_U_33
_atom_site_aniso_U_12
_atom_site_aniso_U_13
_atom_site_aniso_U_23
Mn 0.01400 0.01200 0.02300 -0.00200 0.00600 0.00300
Al1 0.00500 0.00700 0.00500 -0.00300 0.00100 0.00000
Al2 0.00700 0.00900 0.00500 -0.00300 0.00200 0.00000
P 0.00700 0.01000 0.01100 -0.00300 0.00200 0.00200
Op1 0.01000 0.01200 0.01100 -0.00400 0.00500 0.00000
Op2 0.01200 0.01100 0.01900 -0.00200 0.00600 0.00400
Op3 0.01400 0.01100 0.01900 -0.00200 0.00600 0.00400
Op4 0.00700 0.01400 0.01100 -0.00400 0.00200 0.00200
O-h5 0.00800 0.01800 0.00800 -0.00500 0.00200 0.00300
Ow6 0.01600 0.01800 0.01000 -0.00400 0.00300 0.00200
Ow7 0.03200 0.03400 0.03100 -0.00900 -0.00400 0.00800
Ow8 0.01700 0.01700 0.06200 -0.00200 0.01600 0.01100
Ow9 0.02800 0.03400 0.02400 -0.00500 0.01200 0.01000

loop_
_atom_site_label
_atom_site_fract_x
_atom_site_fract_y
_atom_site_fract_z
_atom_site_U_iso_or_equiv
_atom_site_type_symbol
_atom_site_attached_hydrogens
Mn 0.00000 0.00000 0.00000 ? Mn 0
Al1 0.00000 0.50000 0.00000 ? Al 0
Al2 0.00000 0.50000 0.50000 ? Al 0
P 0.34580 0.66510 0.92410 ? P 0
Op1 0.16730 0.64720 0.04420 ? O 0
Op2 0.29430 0.57550 0.70320 ? O 0
Op3 0.27410 0.81310 0.90940 ? O 0
Op4 0.34000 0.37300 0.90940 ? O 0
O-h5 0.14060 0.50330 0.29050 ? O 0
Ow6 0.22910 0.32000 0.54150 ? O 0
Ow7 0.24190 0.01150 0.32850 ? O 0
Ow8 0.22390 0.11160 0.93380 ? O 0
Ow9 0.26770 0.80200 0.50520 ? O 0
H52 0.32000 0.49000 0.33000 0.03200 H 0
H64 0.30000 0.30000 0.64000 0.17900 H 0
H69 0.38000 0.30000 0.52000 0.03000 H 0
H76 0.20000 0.08000 0.39000 0.09100 H 0
H79 0.21000 0.95000 0.38000 0.09500 H 0
H81 0.12000 0.19000 0.93000 0.02600 H 0
H83 0.37000 0.12000 0.01000 0.06500 H 0
H93 0.25000 0.83000 0.63000 0.04500 H 0
H96 0.08000 0.78000 0.42000 0.12700 H 0

loop_
_cod_changelog_entry_id
_cod_changelog_entry_author
_cod_changelog_entry_date
_cod_changelog_entry_text
1
;cod-tools version 3.8.0
Id: cif_guess_AMCSD_atom_types 9581 2023-05-17 12:35:41Z saulius
;
2023-05-18T08:42:45+03:00
;Derived atom types and hydrogen counts
from atom names that follow the AMCSD naming convention
(Wat == water, O-H == hydroxyl).
;
2
;cod-tools version 3.10.1
Id: cif_fix_AMCSD_aniso_labels 10200 2024-08-01 14:09:44Z saulius
;
2024-08-02T12:21:17+03:00
;Changed the following '_atom_site_aniso_label' values:
'Oh5' -> 'O-h5'
;

loop_
_cod_related_entry_id
_cod_related_entry_database
_cod_related_entry_code
1 AMCSD 0014828
